data_7247242
loop_
_publ_author_name
'Scheurrell, Kerstin'
'B Martins, In&#xea;s C'
'Murray, Claire'
'Emmerling, Franziska'

_publ_section_title
;
 Exploring the role of solvent polarity in mechanochemical Knoevenagel
 condensation: <i>in situ</i> investigation and isolation of reaction
 intermediates.
;
_journal_issue 35
_journal_name_full 'Physical chemistry chemical physics : PCCP'
_journal_page_first 23637
_journal_page_last 23644
_journal_paper_doi 10.1039/d3cp02883f
_journal_volume 25
_journal_year 2023
_chemical_compound_source 'mechanochemical synthesis'
_chemical_formula_moiety 'C10 H7 N3 O3'
_chemical_formula_sum 'C10 H7 N3 O3'
_chemical_formula_weight 217.19
_space_group_IT_number 14
_space_group_name_Hall '-P 2ybc'
_space_group_name_H-M_alt 'P 1 21/c 1'
_symmetry_cell_setting monoclinic
_symmetry_space_group_name_Hall '-P 2ybc'
_symmetry_space_group_name_H-M 'P 1 21/c 1'
_audit_block_doi 10.5517/ccdc.csd.cc251gqf
_audit_update_record
;
2023-06-18 deposited with the CCDC.	2023-08-24 downloaded from the CCDC.
;
_cell_angle_alpha 90
_cell_angle_beta 115.6448(4)
_cell_angle_gamma 90
_cell_formula_units_Z 4
_cell_length_a 10.89048(15)
_cell_length_b 9.54267(14)
_cell_length_c 10.63046(15)
_cell_measurement_temperature 298
_cell_volume 995.94(2)
_diffrn_ambient_temperature 298
_diffrn_measurement_device_type synchrotron
_diffrn_radiation_probe x-ray
_diffrn_radiation_type synchrotron
_diffrn_radiation_wavelength 0.8266
_exptl_crystal_colour white
_exptl_crystal_density_diffrn 1.448
_exptl_crystal_description powder
_pd_meas_2theta_range_max 40
_pd_meas_2theta_range_min 1
_pd_meas_number_of_points 7800
_pd_proc_2theta_range_inc 0.01
_pd_proc_2theta_range_max 40
_pd_proc_2theta_range_min 1
_pd_proc_ls_prof_R_factor 0.0426
_pd_proc_ls_prof_wR_expected 0.0340
_pd_proc_ls_prof_wR_factor 0.0589
_refine_ls_goodness_of_fit_all 1.73243
_refine_ls_R_I_factor 0.0353
_refine_ls_shift/su_max 0.0177003982
_reflns_d_resolution_high 1.19436
_reflns_d_resolution_low 4.79165
_reflns_limit_h_max 9
_reflns_limit_h_min 0
_reflns_limit_k_max 7
_reflns_limit_k_min 0
_reflns_limit_l_max 7
_reflns_limit_l_min -8
_cod_data_source_file d3cp02883f2.cif
_cod_data_source_block final
_cod_depositor_comments
;
The following automatic conversions were performed:

data item '_symmetry_cell_setting' value 'Monoclinic' was changed to
'monoclinic' in accordance with the
/home/data/users/saulius/crontab/automatic-downloads/rss-feeds/RSC/lib/dictionaries/cif_core.dic
dictionary named 'cif_core.dic' version 2.4.2 last updated on
2011-04-26.

Automatic conversion script
Id: cif_fix_values 8170 2020-07-09 18:12:32Z antanas 

 Adding full bibliography for 7247242.cif.
;
_cod_original_cell_volume 995.94(3)
_cod_original_sg_symbol_H-M P121/c1
_cod_database_code 7247242

loop_
_symmetry_equiv_pos_site_id
_symmetry_equiv_pos_as_xyz
1 'x, y, z '
2 '-x, y+1/2, -z+1/2 '
3 'x, -y+1/2, z+1/2 '
4 '-x, -y, -z '

loop_
_atom_site_label
_atom_site_type_symbol
_atom_site_symmetry_multiplicity
_atom_site_fract_x
_atom_site_fract_y
_atom_site_fract_z
_atom_site_occupancy
_atom_site_B_iso_or_equiv
C1 C 4 0.2009(9) 0.9103(11) 0.6312(11) 1 2.22(7)
C2 C 4 0.1357(10) 0.9785(13) 0.7017(10) 1 2.22(7)
C3 C 4 0.2459(10) 0.9831(13) 0.5423(11) 1 2.22(7)
C4 C 4 0.2266(11) 0.7539(13) 0.6500(9) 1 2.22(7)
H5 H 4 0.104(6) 0.932(7) 0.763(5) 1 2.66(8)
C6 C 4 0.1153(10) 1.1214(14) 0.6829(11) 1 2.22(7)
C7 C 4 0.2252(10) 1.1256(12) 0.5244(11) 1 2.22(7)
H8 H 4 0.292(5) 0.944(6) 0.490(6) 1 2.66(8)
O9 O 4 0.1355(7) 0.6963(5) 0.6911(6) 1 2.22(7)
C10 C 4 0.3667(10) 0.7209(11) 0.7458(11) 1 2.22(7)
H11 H 4 0.221(6) 0.723(6) 0.561(6) 1 2.66(8)
C12 C 4 0.1597(9) 1.1941(11) 0.5951(12) 1 2.22(7)
H13 H 4 0.070(6) 1.170(7) 0.730(6) 1 2.66(8)
H14 H 4 0.257(6) 1.172(6) 0.463(7) 1 2.66(8)
H15 H 4 0.101(6) 0.602(5) 0.668(6) 1 2.66(8)
C16 C 4 0.4059(8) 0.7895(9) 0.8829(9) 1 2.22(7)
C17 C 4 0.4047(10) 0.5724(9) 0.7794(9) 1 2.22(7)
H18 H 4 0.421(6) 0.772(6) 0.710(6) 1 2.66(8)
N19 N 4 0.1364(7) 1.3414(9) 0.5789(8) 1 2.22(7)
N20 N 4 0.4333(6) 0.8423(7) 0.9892(7) 1 2.22(7)
N21 N 4 0.4224(7) 0.4544(7) 0.7987(7) 1 2.22(7)
O22 O 4 0.0897(5) 1.3999(6) 0.6505(6) 1 2.22(7)
O23 O 4 0.1818(5) 1.4078(6) 0.5125(6) 1 2.22(7)

loop_
_citation_id
_citation_doi
_citation_year
1 10.26434/chemrxiv-2023-34k6l 2023

loop_
_geom_angle_atom_site_label_1
_geom_angle_atom_site_label_2
_geom_angle_atom_site_label_3
_geom_angle
_geom_angle_site_symmetry_1
_geom_angle_site_symmetry_2
_geom_angle_site_symmetry_3
C3 C1 C2 122.1(10) 1_555 1_555 1_555
C4 C1 C3 118.2(11) 1_555 1_555 1_555
C4 C1 C2 119.7(11) 1_555 1_555 1_555
H11 C1 C3 94(2) 1_555 1_555 1_555
H11 C1 C2 142(2) 1_555 1_555 1_555
H5 C1 H11 120(3) 1_555 1_555 1_555
H5 C1 C4 97.2(19) 1_555 1_555 1_555
H5 C1 C3 145(2) 1_555 1_555 1_555
H8 C1 H5 166(2) 1_555 1_555 1_555
H8 C1 H11 73(3) 1_555 1_555 1_555
H8 C1 C4 97.2(18) 1_555 1_555 1_555
H8 C1 C2 143.1(18) 1_555 1_555 1_555
O9 C1 H8 127.4(17) 1_555 1_555 1_555
O9 C1 H5 66.6(18) 1_555 1_555 1_555
O9 C1 H11 54(2) 1_555 1_555 1_555
O9 C1 C3 147.3(9) 1_555 1_555 1_555
O9 C1 C2 88.6(8) 1_555 1_555 1_555
C6 C1 O9 118.7(6) 1_555 1_555 1_555
C6 C1 H8 112.3(17) 1_555 1_555 1_555
C6 C1 H5 53.3(18) 1_555 1_555 1_555
C6 C1 H11 164.9(18) 1_555 1_555 1_555
C6 C1 C4 150.5(10) 1_555 1_555 1_555
C6 C1 C3 91.3(8) 1_555 1_555 1_555
C7 C1 C6 61.5(5) 1_555 1_555 1_555
C7 C1 O9 167.9(5) 1_555 1_555 1_555
C7 C1 H8 50.8(17) 1_555 1_555 1_555
C7 C1 H5 114.8(19) 1_555 1_555 1_555
C7 C1 H11 123(2) 1_555 1_555 1_555
C7 C1 C4 148.0(9) 1_555 1_555 1_555
C7 C1 C2 92.3(8) 1_555 1_555 1_555
C10 C1 C7 130.4(6) 1_555 1_555 1_555
C10 C1 C6 141.3(6) 1_555 1_555 1_555
C10 C1 O9 58.1(4) 1_555 1_555 1_555
C10 C1 H8 89.7(15) 1_555 1_555 1_555
C10 C1 H5 102.3(16) 1_555 1_555 1_555
C10 C1 H11 49.6(15) 1_555 1_555 1_555
C10 C1 C3 107.3(8) 1_555 1_555 1_555
C10 C1 C2 120.6(8) 1_555 1_555 1_555
H18 C1 C7 108.5(16) 1_555 1_555 1_555
H18 C1 C6 140.5(13) 1_555 1_555 1_555
H18 C1 O9 79.1(15) 1_555 1_555 1_555
H18 C1 H8 70(2) 1_555 1_555 1_555
H18 C1 H5 120(2) 1_555 1_555 1_555
H18 C1 H11 54(2) 1_555 1_555 1_555
H18 C1 C4 49.5(15) 1_555 1_555 1_555
H18 C1 C3 85.8(17) 1_555 1_555 1_555
H18 C1 C2 133.7(16) 1_555 1_555 1_555
C12 C1 H18 129.3(15) 1_555 1_555 1_555
C12 C1 C10 146.2(4) 1_555 1_555 1_555
C12 C1 O9 148.0(6) 1_555 1_555 1_555
C12 C1 H8 81.5(17) 1_555 1_555 1_555
C12 C1 H5 84.1(18) 1_555 1_555 1_555
C12 C1 H11 151(2) 1_555 1_555 1_555
C12 C1 C4 178.5(9) 1_555 1_555 1_555
C12 C1 C3 60.5(7) 1_555 1_555 1_555
C12 C1 C2 61.6(7) 1_555 1_555 1_555
C16 C1 C12 122.6(4) 1_555 1_555 1_555
C16 C1 C10 30.9(3) 1_555 1_555 1_555
C16 C1 C7 125.3(4) 1_555 1_555 1_555
C16 C1 C6 110.3(5) 1_555 1_555 1_555
C16 C1 O9 66.6(3) 1_555 1_555 1_555
C16 C1 H8 107.6(14) 1_555 1_555 1_555
C16 C1 H5 80.2(14) 1_555 1_555 1_555
C16 C1 H11 79.7(15) 1_555 1_555 1_555
C16 C1 C4 57.2(4) 1_555 1_555 1_555
C16 C1 C3 117.5(6) 1_555 1_555 1_555
C16 C1 C2 93.3(6) 1_555 1_555 1_555
C6 C2 H5 118(4) 1_555 1_555 1_555
C1 C2 C6 118.0(11) 1_555 1_555 1_555
C1 C2 H5 124(4) 1_555 1_555 1_555
H13 C2 C1 142(2) 1_555 1_555 1_555
H13 C2 H5 94(5) 1_555 1_555 1_555
C12 C2 H13 55(2) 1_555 1_555 1_555
C12 C2 C1 87.8(8) 1_555 1_555 1_555
C12 C2 H5 148(4) 1_555 1_555 1_555
C3 C2 C12 58.6(5) 1_555 1_555 1_555
C3 C2 H13 113(2) 1_555 1_555 1_555
C3 C2 C6 88.8(9) 1_555 1_555 1_555
C3 C2 H5 153(4) 1_555 1_555 1_555
C4 C2 C3 60.7(5) 1_555 1_555 1_555
C4 C2 C12 119.3(7) 1_555 1_555 1_555
C4 C2 H13 174(2) 1_555 1_555 1_555
C4 C2 C6 149.5(10) 1_555 1_555 1_555
C4 C2 H5 92(4) 1_555 1_555 1_555
O9 C2 C3 88.9(5) 1_555 1_555 1_555
O9 C2 C12 146.0(6) 1_555 1_555 1_555
O9 C2 H13 156(2) 1_555 1_555 1_555
O9 C2 C1 60.2(6) 1_555 1_555 1_555
O9 C2 C6 169.3(7) 1_555 1_555 1_555
O9 C2 H5 65(4) 1_555 1_555 1_555
C7 C2 O9 117.4(5) 1_555 1_555 1_555
C7 C2 C4 89.8(5) 1_555 1_555 1_555
C7 C2 H13 84(2) 1_555 1_555 1_555
C7 C2 C1 58.3(7) 1_555 1_555 1_555
C7 C2 C6 59.7(8) 1_555 1_555 1_555
C7 C2 H5 178(4) 1_555 1_555 1_555
H11 C2 C7 79.3(13) 1_555 1_555 1_555
H11 C2 C3 50.7(13) 1_555 1_555 1_555
H11 C2 C12 108.5(14) 1_555 1_555 1_555
H11 C2 H13 161(2) 1_555 1_555 1_555
H11 C2 C6 138.2(15) 1_555 1_555 1_555
H11 C2 H5 103(4) 1_555 1_555 1_555
C7 C3 H8 113(4) 1_555 1_555 1_555
C1 C3 C7 119.4(12) 1_555 1_555 1_555
C1 C3 H8 127(4) 1_555 1_555 1_555
H14 C3 C1 144(2) 1_555 1_555 1_555
H14 C3 H8 88(5) 1_555 1_555 1_555
C12 C3 H14 56(2) 1_555 1_555 1_555
C12 C3 C1 88.4(8) 1_555 1_555 1_555
C12 C3 H8 144(4) 1_555 1_555 1_555
C2 C3 C12 59.7(5) 1_555 1_555 1_555
C2 C3 H14 116(2) 1_555 1_555 1_555
C2 C3 C7 90.7(9) 1_555 1_555 1_555
C2 C3 H8 156(4) 1_555 1_555 1_555
H11 C3 C2 79.9(18) 1_555 1_555 1_555
H11 C3 C12 138.2(19) 1_555 1_555 1_555
H11 C3 H14 161(3) 1_555 1_555 1_555
H11 C3 C1 51.9(18) 1_555 1_555 1_555
H11 C3 C7 165.4(18) 1_555 1_555 1_555
H11 C3 H8 76(4) 1_555 1_555 1_555
C4 C3 C2 60.7(5) 1_555 1_555 1_555
C4 C3 C12 120.4(7) 1_555 1_555 1_555
C4 C3 H14 176(2) 1_555 1_555 1_555
C4 C3 C7 151.4(11) 1_555 1_555 1_555
C4 C3 H8 95(4) 1_555 1_555 1_555
C6 C3 C4 90.3(6) 1_555 1_555 1_555
C6 C3 H11 108.9(19) 1_555 1_555 1_555
C6 C3 H14 86(2) 1_555 1_555 1_555
C6 C3 C1 58.3(7) 1_555 1_555 1_555
C6 C3 C7 61.2(8) 1_555 1_555 1_555
C6 C3 H8 175(4) 1_555 1_555 1_555
H18 C3 C6 111.1(16) 1_555 1_555 1_555
H18 C3 H11 46.4(17) 1_555 1_555 1_555
H18 C3 C2 87.1(16) 1_555 1_555 1_555
H18 C3 C12 133.0(14) 1_555 1_555 1_555
H18 C3 H14 139(2) 1_555 1_555 1_555
H18 C3 C1 64.1(16) 1_555 1_555 1_555
H18 C3 C7 145.0(13) 1_555 1_555 1_555
H18 C3 H8 73(4) 1_555 1_555 1_555
C10 C3 C6 99.4(5) 1_555 1_555 1_555
C10 C3 C2 72.6(5) 1_555 1_555 1_555
C10 C3 C12 126.1(6) 1_555 1_555 1_555
C10 C3 H14 154.5(16) 1_555 1_555 1_555
C10 C3 C1 47.6(6) 1_555 1_555 1_555
C10 C3 C7 149.4(8) 1_555 1_555 1_555
C10 C3 H8 86(4) 1_555 1_555 1_555
O9 C4 H11 116(4) 1_555 1_555 1_555
C10 C4 O9 112.1(9) 1_555 1_555 1_555
C10 C4 H11 103(4) 1_555 1_555 1_555
C1 C4 C10 112.5(9) 1_555 1_555 1_555
C1 C4 O9 108.8(10) 1_555 1_555 1_555
C1 C4 H11 104(4) 1_555 1_555 1_555
H18 C4 C1 94.0(19) 1_555 1_555 1_555
H18 C4 O9 141(2) 1_555 1_555 1_555
H18 C4 H11 87(4) 1_555 1_555 1_555
H15 C4 H18 135(2) 1_555 1_555 1_555
H15 C4 C1 128(2) 1_555 1_555 1_555
H15 C4 C10 108.7(16) 1_555 1_555 1_555
H15 C4 H11 96(4) 1_555 1_555 1_555
C16 C4 H15 106.2(16) 1_555 1_555 1_555
C16 C4 H18 51(2) 1_555 1_555 1_555
C16 C4 C1 91.0(6) 1_555 1_555 1_555
C16 C4 O9 96.1(6) 1_555 1_555 1_555
C16 C4 H11 137(4) 1_555 1_555 1_555
C2 C4 C16 82.9(4) 1_555 1_555 1_555
C2 C4 H15 104(2) 1_555 1_555 1_555
C2 C4 H18 109.2(19) 1_555 1_555 1_555
C2 C4 C10 115.0(7) 1_555 1_555 1_555
C2 C4 O9 82.2(7) 1_555 1_555 1_555
C2 C4 H11 127(4) 1_555 1_555 1_555
C3 C4 C2 58.6(5) 1_555 1_555 1_555
C3 C4 C16 98.8(5) 1_555 1_555 1_555
C3 C4 H15 147.4(15) 1_555 1_555 1_555
C3 C4 H18 77.2(18) 1_555 1_555 1_555
C3 C4 C10 103.7(8) 1_555 1_555 1_555
C3 C4 O9 135.4(8) 1_555 1_555 1_555
C3 C4 H11 79(4) 1_555 1_555 1_555
C17 C4 C3 130.5(6) 1_555 1_555 1_555
C17 C4 C2 138.5(5) 1_555 1_555 1_555
C17 C4 C16 56.6(3) 1_555 1_555 1_555
C17 C4 H15 81.5(16) 1_555 1_555 1_555
C17 C4 H18 53.6(18) 1_555 1_555 1_555
C17 C4 C1 143.5(7) 1_555 1_555 1_555
C17 C4 O9 92.5(6) 1_555 1_555 1_555
C17 C4 H11 92(4) 1_555 1_555 1_555
H5 C4 C17 126.4(11) 1_555 1_555 1_555
H5 C4 C3 79.2(15) 1_555 1_555 1_555
H5 C4 C16 78.2(10) 1_555 1_555 1_555
H5 C4 H15 86(2) 1_555 1_555 1_555
H5 C4 H18 118(2) 1_555 1_555 1_555
H5 C4 C1 49.4(15) 1_555 1_555 1_555
H5 C4 C10 112.9(12) 1_555 1_555 1_555
H5 C4 O9 63.2(15) 1_555 1_555 1_555
H5 C4 H11 141(4) 1_555 1_555 1_555
H8 C4 H5 99(2) 1_555 1_555 1_555
H8 C4 C17 116.3(13) 1_555 1_555 1_555
H8 C4 C2 78.8(14) 1_555 1_555 1_555
H8 C4 C16 103.1(11) 1_555 1_555 1_555
H8 C4 H15 150.6(18) 1_555 1_555 1_555
H8 C4 H18 67(2) 1_555 1_555 1_555
H8 C4 C1 50.1(15) 1_555 1_555 1_555
H8 C4 C10 95.8(13) 1_555 1_555 1_555
H8 C4 O9 151.0(13) 1_555 1_555 1_555
H8 C4 H11 62(4) 1_555 1_555 1_555
C1 H5 C6 71(2) 1_555 1_555 1_555
H13 H5 C1 95(3) 1_555 1_555 1_555
H13 H5 C2 62(4) 1_555 1_555 1_555
O9 H5 H13 154(3) 1_555 1_555 1_555
O9 H5 C1 61.5(18) 1_555 1_555 1_555
O9 H5 C6 130(3) 1_555 1_555 1_555
O9 H5 C2 94(5) 1_555 1_555 1_555
O22 H5 O9 104(2) 2_546 1_555 1_555
O22 H5 H13 94(3) 2_546 1_555 1_555
O22 H5 C1 158(3) 2_546 1_555 1_555
O22 H5 C6 117(3) 2_546 1_555 1_555
O22 H5 C2 148(4) 2_546 1_555 1_555
C4 H5 O22 134(3) 1_555 1_555 2_546
C4 H5 H13 129(3) 1_555 1_555 1_555
C4 H5 C6 104(3) 1_555 1_555 1_555
C4 H5 C2 67(4) 1_555 1_555 1_555
O23 H5 C4 137(2) 3_575 1_555 1_555
O23 H5 O22 72.5(17) 3_575 1_555 2_546
O23 H5 O9 139(2) 3_575 1_555 1_555
O23 H5 H13 65(2) 3_575 1_555 1_555
O23 H5 C1 130(3) 3_575 1_555 1_555
O23 H5 C6 82(2) 3_575 1_555 1_555
O23 H5 C2 109(4) 3_575 1_555 1_555
H15 H5 O23 56.7(16) 2_556 1_555 3_575
H15 H5 C4 166(2) 2_556 1_555 1_555
H15 H5 O22 38.4(15) 2_556 1_555 2_546
H15 H5 O9 140(3) 2_556 1_555 1_555
H15 H5 H13 55(3) 2_556 1_555 1_555
H15 H5 C1 146(3) 2_556 1_555 1_555
H15 H5 C6 79(2) 2_556 1_555 1_555
H15 H5 C2 115(5) 2_556 1_555 1_555
H13 H5 H15 85(2) 2_546 1_555 2_556
H13 H5 O23 110(2) 2_546 1_555 3_575
H13 H5 C4 86(2) 2_546 1_555 1_555
H13 H5 O22 47.6(17) 2_546 1_555 2_546
H13 H5 O9 56.4(19) 2_546 1_555 1_555
H13 H5 H13 136(3) 2_546 1_555 1_555
H13 H5 C1 115(3) 2_546 1_555 1_555
H13 H5 C6 150(3) 2_546 1_555 1_555
H13 H5 C2 141(4) 2_546 1_555 1_555
C2 C6 H13 119(4) 1_555 1_555 1_555
C12 C6 C2 120.2(12) 1_555 1_555 1_555
C12 C6 H13 121(4) 1_555 1_555 1_555
H5 C6 C12 145(2) 1_555 1_555 1_555
H5 C6 C2 25(2) 1_555 1_555 1_555
H5 C6 H13 94(5) 1_555 1_555 1_555
C1 C6 H5 56(2) 1_555 1_555 1_555
C1 C6 C12 89.0(8) 1_555 1_555 1_555
C1 C6 C2 31.2(7) 1_555 1_555 1_555
C1 C6 H13 150(4) 1_555 1_555 1_555
N19 C6 C1 120.2(7) 1_555 1_555 1_555
N19 C6 H5 176(2) 1_555 1_555 1_555
N19 C6 C12 31.1(6) 1_555 1_555 1_555
N19 C6 C2 151.3(10) 1_555 1_555 1_555
N19 C6 H13 89(4) 1_555 1_555 1_555
C7 C6 N19 60.2(5) 1_555 1_555 1_555
C7 C6 C1 60.0(5) 1_555 1_555 1_555
C7 C6 H5 116(2) 1_555 1_555 1_555
C7 C6 C12 29.1(6) 1_555 1_555 1_555
C7 C6 C2 91.1(9) 1_555 1_555 1_555
C7 C6 H13 150(4) 1_555 1_555 1_555
O22 C6 C7 87.2(5) 1_555 1_555 1_555
O22 C6 N19 27.1(3) 1_555 1_555 1_555
O22 C6 C1 147.0(7) 1_555 1_555 1_555
O22 C6 H5 157(2) 1_555 1_555 1_555
O22 C6 C12 58.1(7) 1_555 1_555 1_555
O22 C6 C2 177.0(7) 1_555 1_555 1_555
O22 C6 H13 62(4) 1_555 1_555 1_555
C3 C6 O22 116.6(6) 1_555 1_555 1_555
C3 C6 C7 29.5(4) 1_555 1_555 1_555
C3 C6 N19 89.7(5) 1_555 1_555 1_555
C3 C6 C1 30.5(4) 1_555 1_555 1_555
C3 C6 H5 87(2) 1_555 1_555 1_555
C3 C6 C12 58.5(7) 1_555 1_555 1_555
C3 C6 C2 61.7(8) 1_555 1_555 1_555
C3 C6 H13 179(5) 1_555 1_555 1_555
C3 C7 H14 118(4) 1_555 1_555 1_555
C12 C7 C3 118.5(12) 1_555 1_555 1_555
C12 C7 H14 124(4) 1_555 1_555 1_555
H8 C7 C12 145(2) 1_555 1_555 1_555
H8 C7 C3 27(2) 1_555 1_555 1_555
H8 C7 H14 91(4) 1_555 1_555 1_555
C1 C7 H8 58(2) 1_555 1_555 1_555
C1 C7 C12 87.7(8) 1_555 1_555 1_555
C1 C7 C3 30.8(7) 1_555 1_555 1_555
C1 C7 H14 148(4) 1_555 1_555 1_555
N19 C7 C1 118.0(6) 1_555 1_555 1_555
N19 C7 H8 175(2) 1_555 1_555 1_555
N19 C7 C12 30.3(6) 1_555 1_555 1_555
N19 C7 C3 148.8(10) 1_555 1_555 1_555
N19 C7 H14 94(4) 1_555 1_555 1_555
C6 C7 N19 59.4(5) 1_555 1_555 1_555
C6 C7 C1 58.6(5) 1_555 1_555 1_555
C6 C7 H8 116(2) 1_555 1_555 1_555
C6 C7 C12 29.2(6) 1_555 1_555 1_555
C6 C7 C3 89.4(9) 1_555 1_555 1_555
C6 C7 H14 153(4) 1_555 1_555 1_555
O23 C7 C6 85.5(5) 1_555 1_555 1_555
O23 C7 N19 26.2(3) 1_555 1_555 1_555
O23 C7 C1 144.0(7) 1_555 1_555 1_555
O23 C7 H8 158(2) 1_555 1_555 1_555
O23 C7 C12 56.4(6) 1_555 1_555 1_555
O23 C7 C3 174.5(9) 1_555 1_555 1_555
O23 C7 H14 67(4) 1_555 1_555 1_555
C2 C7 O23 114.6(5) 1_555 1_555 1_555
C2 C7 C6 29.1(4) 1_555 1_555 1_555
C2 C7 N19 88.6(5) 1_555 1_555 1_555
C2 C7 C1 29.4(4) 1_555 1_555 1_555
C2 C7 H8 87(2) 1_555 1_555 1_555
C2 C7 C12 58.3(7) 1_555 1_555 1_555
C2 C7 C3 60.2(8) 1_555 1_555 1_555
C2 C7 H14 178(3) 1_555 1_555 1_555
C7 H8 C3 40(3) 1_555 1_555 1_555
C1 H8 C7 72(2) 1_555 1_555 1_555
C1 H8 C3 32(3) 1_555 1_555 1_555
H14 H8 C1 98(3) 1_555 1_555 1_555
H14 H8 C7 26(2) 1_555 1_555 1_555
H14 H8 C3 66(4) 1_555 1_555 1_555
H11 H8 H14 145(4) 1_555 1_555 1_555
H11 H8 C1 50(2) 1_555 1_555 1_555
H11 H8 C7 120(4) 1_555 1_555 1_555
H11 H8 C3 81(5) 1_555 1_555 1_555
H18 H8 H11 48(2) 1_555 1_555 1_555
H18 H8 H14 135(3) 1_555 1_555 1_555
H18 H8 C1 62(2) 1_555 1_555 1_555
H18 H8 C7 118(3) 1_555 1_555 1_555
H18 H8 C3 87(4) 1_555 1_555 1_555
C4 H8 H18 41.4(18) 1_555 1_555 1_555
C4 H8 H11 20.1(16) 1_555 1_555 1_555
C4 H8 H14 130(4) 1_555 1_555 1_555
C4 H8 C1 32.8(11) 1_555 1_555 1_555
C4 H8 C7 104(3) 1_555 1_555 1_555
C4 H8 C3 65(4) 1_555 1_555 1_555
N21 H8 C4 91.2(16) 2_656 1_555 1_555
N21 H8 H18 51.6(16) 2_656 1_555 1_555
N21 H8 H11 99(2) 2_656 1_555 1_555
N21 H8 H14 98(2) 2_656 1_555 1_555
N21 H8 C1 97(2) 2_656 1_555 1_555
N21 H8 C7 100(2) 2_656 1_555 1_555
N21 H8 C3 101(3) 2_656 1_555 1_555
C17 H8 N21 86.0(18) 3_564 1_555 2_656
C17 H8 C4 136(2) 3_564 1_555 1_555
C17 H8 H18 113(3) 3_564 1_555 1_555
C17 H8 H11 118(3) 3_564 1_555 1_555
C17 H8 H14 93(3) 3_564 1_555 1_555
C17 H8 C1 168(3) 3_564 1_555 1_555
C17 H8 C7 119(3) 3_564 1_555 1_555
C17 H8 C3 159(5) 3_564 1_555 1_555
C16 H8 C17 46.0(11) 3_564 1_555 3_564
C16 H8 N21 80.8(15) 3_564 1_555 2_656
C16 H8 C4 90.3(17) 3_564 1_555 1_555
C16 H8 H18 74(2) 3_564 1_555 1_555
C16 H8 H11 74(2) 3_564 1_555 1_555
C16 H8 H14 139(4) 3_564 1_555 1_555
C16 H8 C1 123(2) 3_564 1_555 1_555
C16 H8 C7 165(3) 3_564 1_555 1_555
C16 H8 C3 155(5) 3_564 1_555 1_555
N21 H8 C16 66.4(15) 3_564 1_555 3_564
N21 H8 C17 21.6(6) 3_564 1_555 3_564
N21 H8 N21 81.7(17) 3_564 1_555 2_656
N21 H8 C4 156(2) 3_564 1_555 1_555
N21 H8 H18 123(3) 3_564 1_555 1_555
N21 H8 H11 139(3) 3_564 1_555 1_555
N21 H8 H14 73(3) 3_564 1_555 1_555
N21 H8 C1 170(3) 3_564 1_555 1_555
N21 H8 C7 99(2) 3_564 1_555 1_555
N21 H8 C3 139(5) 3_564 1_555 1_555
N20 H8 N21 84.5(18) 3_564 1_555 3_564
N20 H8 C16 21.5(5) 3_564 1_555 3_564
N20 H8 C17 65.8(14) 3_564 1_555 3_564
N20 H8 N21 70.9(12) 3_564 1_555 2_656
N20 H8 C4 71.9(14) 3_564 1_555 1_555
N20 H8 H18 53.2(18) 3_564 1_555 1_555
N20 H8 H11 59(2) 3_564 1_555 1_555
N20 H8 H14 156(4) 3_564 1_555 1_555
N20 H8 C1 104(2) 3_564 1_555 1_555
N20 H8 C7 170.2(19) 3_564 1_555 1_555
N20 H8 C3 136(5) 3_564 1_555 1_555
H15 H8 N20 88.2(19) 3_564 1_555 3_564
H15 H8 N21 66.8(19) 3_564 1_555 3_564
H15 H8 C16 70.9(18) 3_564 1_555 3_564
H15 H8 C17 58.2(18) 3_564 1_555 3_564
H15 H8 N21 144(3) 3_564 1_555 2_656
H15 H8 C4 110(2) 3_564 1_555 1_555
H15 H8 H18 135(3) 3_564 1_555 1_555
H15 H8 H11 94(2) 3_564 1_555 1_555
H15 H8 H14 90(2) 3_564 1_555 1_555
H15 H8 C1 117(2) 3_564 1_555 1_555
H15 H8 C7 102(2) 3_564 1_555 1_555
H15 H8 C3 115(4) 3_564 1_555 1_555
O9 H8 H15 17.4(10) 3_564 1_555 3_564
O9 H8 N20 71.4(13) 3_564 1_555 3_564
O9 H8 N21 71.0(14) 3_564 1_555 3_564
O9 H8 C16 55.9(11) 3_564 1_555 3_564
O9 H8 C17 56.3(12) 3_564 1_555 3_564
O9 H8 N21 135(2) 3_564 1_555 2_656
O9 H8 C4 99.7(17) 3_564 1_555 1_555
O9 H8 H18 118(2) 3_564 1_555 1_555
O9 H8 H11 81(2) 3_564 1_555 1_555
O9 H8 H14 107(2) 3_564 1_555 1_555
O9 H8 C1 115(2) 3_564 1_555 1_555
O9 H8 C7 118(2) 3_564 1_555 1_555
O9 H8 C3 123(4) 3_564 1_555 1_555
C4 O9 H15 123(5) 1_555 1_555 1_555
H11 O9 C4 25.8(16) 1_555 1_555 1_555
H11 O9 H15 101(5) 1_555 1_555 1_555
C10 O9 H11 51.9(15) 1_555 1_555 1_555
C10 O9 C4 35.2(5) 1_555 1_555 1_555
C10 O9 H15 115(4) 1_555 1_555 1_555
C1 O9 C10 63.8(4) 1_555 1_555 1_555
C1 O9 H11 53.8(18) 1_555 1_555 1_555
C1 O9 C4 37.8(6) 1_555 1_555 1_555
C1 O9 H15 151(4) 1_555 1_555 1_555
H5 O9 C1 51.8(17) 1_555 1_555 1_555
H5 O9 C10 96.3(15) 1_555 1_555 1_555
H5 O9 H11 106(2) 1_555 1_555 1_555
H5 O9 C4 87.0(18) 1_555 1_555 1_555
H5 O9 H15 148(5) 1_555 1_555 1_555
C2 O9 H5 20.9(16) 1_555 1_555 1_555
C2 O9 C1 31.2(4) 1_555 1_555 1_555
C2 O9 C10 84.7(4) 1_555 1_555 1_555
C2 O9 H11 84.7(18) 1_555 1_555 1_555
C2 O9 C4 67.8(6) 1_555 1_555 1_555
C2 O9 H15 159(3) 1_555 1_555 1_555
H13 O9 C2 93.7(15) 2_546 1_555 1_555
H13 O9 H5 75(2) 2_546 1_555 1_555
H13 O9 C1 123.4(15) 2_546 1_555 1_555
H13 O9 C10 151.0(11) 2_546 1_555 1_555
H13 O9 H11 156.9(18) 2_546 1_555 1_555
H13 O9 C4 161.2(16) 2_546 1_555 1_555
H13 O9 H15 73(5) 2_546 1_555 1_555
O22 O9 H13 81.0(15) 1_545 1_555 2_546
O22 O9 C2 170.8(3) 1_545 1_555 1_555
O22 O9 H5 156.1(17) 1_545 1_555 1_555
O22 O9 C1 150.7(5) 1_545 1_555 1_555
O22 O9 C10 103.6(3) 1_545 1_555 1_555
O22 O9 H11 97.2(18) 1_545 1_555 1_555
O22 O9 C4 116.9(6) 1_545 1_555 1_555
O22 O9 H15 12(3) 1_545 1_555 1_555
C16 O9 O22 117.7(3) 1_555 1_555 1_545
C16 O9 H13 122.2(11) 1_555 1_555 2_546
C16 O9 C2 71.5(3) 1_555 1_555 1_555
C16 O9 H5 74.6(13) 1_555 1_555 1_555
C16 O9 C1 65.6(3) 1_555 1_555 1_555
C16 O9 C10 30.5(3) 1_555 1_555 1_555
C16 O9 H11 79.1(15) 1_555 1_555 1_555
C16 O9 C4 56.1(4) 1_555 1_555 1_555
C16 O9 H15 129(3) 1_555 1_555 1_555
C17 O9 C16 47.5(3) 1_555 1_555 1_555
C17 O9 O22 74.6(2) 1_555 1_555 1_545
C17 O9 H13 135.4(13) 1_555 1_555 2_546
C17 O9 C2 114.1(3) 1_555 1_555 1_555
C17 O9 H5 122.0(13) 1_555 1_555 1_555
C17 O9 C1 93.4(4) 1_555 1_555 1_555
C17 O9 C10 30.2(3) 1_555 1_555 1_555
C17 O9 H11 64.4(16) 1_555 1_555 1_555
C17 O9 C4 59.7(5) 1_555 1_555 1_555
C17 O9 H15 86(4) 1_555 1_555 1_555
H18 O9 C17 40.1(11) 1_555 1_555 1_555
H18 O9 C16 37.0(11) 1_555 1_555 1_555
H18 O9 O22 110.0(11) 1_555 1_555 1_545
H18 O9 H13 159.1(16) 1_555 1_555 2_546
H18 O9 C2 77.4(11) 1_555 1_555 1_555
H18 O9 H5 92.1(19) 1_555 1_555 1_555
H18 O9 C1 53.3(11) 1_555 1_555 1_555
H18 O9 C10 12.1(11) 1_555 1_555 1_555
H18 O9 H11 42.4(18) 1_555 1_555 1_555
H18 O9 C4 23.2(11) 1_555 1_555 1_555
H18 O9 H15 120(4) 1_555 1_555 1_555
N19 O9 H18 127.5(11) 4_576 1_555 1_555
N19 O9 C17 132.1(3) 4_576 1_555 1_555
N19 O9 C16 161.8(4) 4_576 1_555 1_555
N19 O9 O22 73.4(2) 4_576 1_555 1_545
N19 O9 H13 72.1(10) 4_576 1_555 2_546
N19 O9 C2 97.8(3) 4_576 1_555 1_555
N19 O9 H5 100.8(11) 4_576 1_555 1_555
N19 O9 C1 97.4(3) 4_576 1_555 1_555
N19 O9 C10 136.9(4) 4_576 1_555 1_555
N19 O9 H11 85.3(15) 4_576 1_555 1_555
N19 O9 C4 106.5(5) 4_576 1_555 1_555
N19 O9 H15 63(3) 4_576 1_555 1_555
H8 O9 N19 138.9(11) 3_565 1_555 4_576
H8 O9 H18 86.9(16) 3_565 1_555 1_555
H8 O9 C17 58.6(13) 3_565 1_555 1_555
H8 O9 C16 59.1(11) 3_565 1_555 1_555
H8 O9 O22 73.7(11) 3_565 1_555 1_545
H8 O9 H13 79.1(17) 3_565 1_555 2_546
H8 O9 C2 112.9(11) 3_565 1_555 1_555
H8 O9 H5 99.3(17) 3_565 1_555 1_555
H8 O9 C1 123.0(11) 3_565 1_555 1_555
H8 O9 C10 75.0(12) 3_565 1_555 1_555
H8 O9 H11 123(2) 3_565 1_555 1_555
H8 O9 C4 110.0(12) 3_565 1_555 1_555
H8 O9 H15 81(4) 3_565 1_555 1_555
C4 C10 H18 105(3) 1_555 1_555 1_555
C17 C10 C4 118.5(9) 1_555 1_555 1_555
C17 C10 H18 115(4) 1_555 1_555 1_555
C16 C10 C17 104.8(8) 1_555 1_555 1_555
C16 C10 C4 111.2(9) 1_555 1_555 1_555
C16 C10 H18 101(4) 1_555 1_555 1_555
H11 C10 C16 139(2) 1_555 1_555 1_555
H11 C10 C17 106.3(19) 1_555 1_555 1_555
H11 C10 C4 29(2) 1_555 1_555 1_555
H11 C10 H18 88(4) 1_555 1_555 1_555
O9 C10 H11 55(2) 1_555 1_555 1_555
O9 C10 C16 96.3(7) 1_555 1_555 1_555
O9 C10 C17 97.1(7) 1_555 1_555 1_555
O9 C10 C4 32.7(6) 1_555 1_555 1_555
O9 C10 H18 137(3) 1_555 1_555 1_555
C1 C10 O9 58.2(4) 1_555 1_555 1_555
C1 C10 H11 52(2) 1_555 1_555 1_555
C1 C10 C16 90.0(6) 1_555 1_555 1_555
C1 C10 C17 152.9(7) 1_555 1_555 1_555
C1 C10 C4 34.5(6) 1_555 1_555 1_555
C1 C10 H18 83(3) 1_555 1_555 1_555
N21 C10 C1 150.3(5) 1_555 1_555 1_555
N21 C10 O9 94.6(4) 1_555 1_555 1_555
N21 C10 H11 104.1(19) 1_555 1_555 1_555
N21 C10 C16 106.1(6) 1_555 1_555 1_555
N21 C10 C17 2.6(5) 1_555 1_555 1_555
N21 C10 C4 115.8(7) 1_555 1_555 1_555
N21 C10 H18 117(4) 1_555 1_555 1_555
N20 C10 N21 106.0(4) 1_555 1_555 1_555
N20 C10 C1 89.7(5) 1_555 1_555 1_555
N20 C10 O9 95.6(5) 1_555 1_555 1_555
N20 C10 H11 139(2) 1_555 1_555 1_555
N20 C10 C16 0.7(5) 1_555 1_555 1_555
N20 C10 C17 104.8(6) 1_555 1_555 1_555
N20 C10 C4 110.6(8) 1_555 1_555 1_555
N20 C10 H18 102(4) 1_555 1_555 1_555
H15 C10 N20 105.8(15) 1_555 1_555 1_555
H15 C10 N21 77.9(11) 1_555 1_555 1_555
H15 C10 C1 73.5(11) 1_555 1_555 1_555
H15 C10 O9 17.7(12) 1_555 1_555 1_555
H15 C10 H11 55(3) 1_555 1_555 1_555
H15 C10 C16 106.5(16) 1_555 1_555 1_555
H15 C10 C17 80.4(12) 1_555 1_555 1_555
H15 C10 C4 42.6(12) 1_555 1_555 1_555
H15 C10 H18 143(3) 1_555 1_555 1_555
N20 C10 H15 104.6(14) 3_564 1_555 1_555
N20 C10 N20 149.4(5) 3_564 1_555 1_555
N20 C10 N21 83.2(4) 3_564 1_555 1_555
N20 C10 C1 96.1(4) 3_564 1_555 1_555
N20 C10 O9 113.0(4) 3_564 1_555 1_555
N20 C10 H11 61(2) 3_564 1_555 1_555
N20 C10 C16 148.7(7) 3_564 1_555 1_555
N20 C10 C17 83.1(7) 3_564 1_555 1_555
N20 C10 C4 90.0(7) 3_564 1_555 1_555
N20 C10 H18 49(4) 3_564 1_555 1_555
C3 C10 N20 75.3(4) 1_555 1_555 3_564
C3 C10 H15 92.6(11) 1_555 1_555 1_555
C3 C10 N20 100.3(4) 1_555 1_555 1_555
C3 C10 N21 153.6(5) 1_555 1_555 1_555
C3 C10 C1 25.1(4) 1_555 1_555 1_555
C3 C10 O9 80.0(4) 1_555 1_555 1_555
C3 C10 H11 51.9(19) 1_555 1_555 1_555
C3 C10 C16 100.3(6) 1_555 1_555 1_555
C3 C10 C17 154.9(7) 1_555 1_555 1_555
C3 C10 C4 50.0(6) 1_555 1_555 1_555
C3 C10 H18 59(3) 1_555 1_555 1_555
C10 H11 C4 48(2) 1_555 1_555 1_555
C1 H11 C10 79(2) 1_555 1_555 1_555
C1 H11 C4 48(3) 1_555 1_555 1_555
O9 H11 C1 72(3) 1_555 1_555 1_555
O9 H11 C10 74(2) 1_555 1_555 1_555
O9 H11 C4 38(3) 1_555 1_555 1_555
H18 H11 O9 98(3) 1_555 1_555 1_555
H18 H11 C1 76(3) 1_555 1_555 1_555
H18 H11 C10 27(2) 1_555 1_555 1_555
H18 H11 C4 66(3) 1_555 1_555 1_555
H15 H11 H18 111(3) 1_555 1_555 1_555
H15 H11 O9 23.6(17) 1_555 1_555 1_555
H15 H11 C1 95(3) 1_555 1_555 1_555
H15 H11 C10 84(3) 1_555 1_555 1_555
H15 H11 C4 60(4) 1_555 1_555 1_555
H8 H11 H15 151(4) 1_555 1_555 1_555
H8 H11 H18 72(3) 1_555 1_555 1_555
H8 H11 O9 129(3) 1_555 1_555 1_555
H8 H11 C1 56(2) 1_555 1_555 1_555
H8 H11 C10 95(3) 1_555 1_555 1_555
H8 H11 C4 98(4) 1_555 1_555 1_555
C3 H11 H8 22.3(18) 1_555 1_555 1_555
C3 H11 H15 128(3) 1_555 1_555 1_555
C3 H11 H18 74(2) 1_555 1_555 1_555
C3 H11 O9 106(3) 1_555 1_555 1_555
C3 H11 C1 34.3(12) 1_555 1_555 1_555
C3 H11 C10 91(2) 1_555 1_555 1_555
C3 H11 C4 79(4) 1_555 1_555 1_555
C17 H11 C3 121.5(19) 1_555 1_555 1_555
C17 H11 H8 120(2) 1_555 1_555 1_555
C17 H11 H15 72(2) 1_555 1_555 1_555
C17 H11 H18 48.7(19) 1_555 1_555 1_555
C17 H11 O9 74.5(19) 1_555 1_555 1_555
C17 H11 C1 108(2) 1_555 1_555 1_555
C17 H11 C10 31.3(10) 1_555 1_555 1_555
C17 H11 C4 67(3) 1_555 1_555 1_555
N20 H11 C17 74.0(16) 3_564 1_555 1_555
N20 H11 C3 94(2) 3_564 1_555 1_555
N20 H11 H8 73(3) 3_564 1_555 1_555
N20 H11 H15 135(3) 3_564 1_555 1_555
N20 H11 H18 63(3) 3_564 1_555 1_555
N20 H11 O9 148(3) 3_564 1_555 1_555
N20 H11 C1 123(3) 3_564 1_555 1_555
N20 H11 C10 82(2) 3_564 1_555 1_555
N20 H11 C4 128(4) 3_564 1_555 1_555
O23 H11 N20 78.7(17) 1_545 1_555 3_564
O23 H11 C17 67.7(13) 1_545 1_555 1_555
O23 H11 C3 166(3) 1_545 1_555 1_555
O23 H11 H8 146(3) 1_545 1_555 1_555
O23 H11 H15 62(2) 1_545 1_555 1_555
O23 H11 H18 111(3) 1_545 1_555 1_555
O23 H11 O9 85(2) 1_545 1_555 1_555
O23 H11 C1 157(4) 1_545 1_555 1_555
O23 H11 C10 99(2) 1_545 1_555 1_555
O23 H11 C4 114(5) 1_545 1_555 1_555
C16 H11 O23 110.7(17) 1_555 1_555 1_545
C16 H11 N20 97.1(17) 1_555 1_555 3_564
C16 H11 C17 45.8(8) 1_555 1_555 1_555
C16 H11 C3 81.3(15) 1_555 1_555 1_555
C16 H11 H8 91(2) 1_555 1_555 1_555
C16 H11 H15 79(2) 1_555 1_555 1_555
C16 H11 H18 36(2) 1_555 1_555 1_555
C16 H11 O9 63.2(16) 1_555 1_555 1_555
C16 H11 C1 62.6(15) 1_555 1_555 1_555
C16 H11 C10 17.6(11) 1_555 1_555 1_555
C16 H11 C4 31(3) 1_555 1_555 1_555
C2 H11 C16 61.6(12) 1_555 1_555 1_555
C2 H11 O23 142(3) 1_555 1_555 1_545
C2 H11 N20 137(2) 1_555 1_555 3_564
C2 H11 C17 105.0(19) 1_555 1_555 1_555
C2 H11 C3 49.4(12) 1_555 1_555 1_555
C2 H11 H8 72(2) 1_555 1_555 1_555
C2 H11 H15 79(3) 1_555 1_555 1_555
C2 H11 H18 84(3) 1_555 1_555 1_555
C2 H11 O9 57.1(17) 1_555 1_555 1_555
C2 H11 C1 15.7(11) 1_555 1_555 1_555
C2 H11 C10 79(2) 1_555 1_555 1_555
C2 H11 C4 39(3) 1_555 1_555 1_555
C6 C12 C7 121.8(11) 1_555 1_555 1_555
N19 C12 C6 118.2(11) 1_555 1_555 1_555
N19 C12 C7 120.0(11) 1_555 1_555 1_555
H13 C12 N19 95(2) 1_555 1_555 1_555
H13 C12 C6 24(2) 1_555 1_555 1_555
H13 C12 C7 145(2) 1_555 1_555 1_555
H14 C12 H13 168(3) 1_555 1_555 1_555
H14 C12 N19 97.6(18) 1_555 1_555 1_555
H14 C12 C6 144.2(19) 1_555 1_555 1_555
H14 C12 C7 22.5(17) 1_555 1_555 1_555
O23 C12 H14 70.3(17) 1_555 1_555 1_555
O23 C12 H13 122(2) 1_555 1_555 1_555
O23 C12 N19 27.4(5) 1_555 1_555 1_555
O23 C12 C6 145.4(10) 1_555 1_555 1_555
O23 C12 C7 92.7(8) 1_555 1_555 1_555
O22 C12 O23 55.2(4) 1_555 1_555 1_555
O22 C12 H14 125.5(17) 1_555 1_555 1_555
O22 C12 H13 67(2) 1_555 1_555 1_555
O22 C12 N19 28.1(5) 1_555 1_555 1_555
O22 C12 C6 90.2(9) 1_555 1_555 1_555
O22 C12 C7 147.9(9) 1_555 1_555 1_555
C3 C12 O22 176.8(5) 1_555 1_555 1_555
C3 C12 O23 123.2(7) 1_555 1_555 1_555
C3 C12 H14 52.9(17) 1_555 1_555 1_555
C3 C12 H13 115(2) 1_555 1_555 1_555
C3 C12 N19 150.5(10) 1_555 1_555 1_555
C3 C12 C6 91.3(8) 1_555 1_555 1_555
C3 C12 C7 30.5(7) 1_555 1_555 1_555
C2 C12 C3 61.7(5) 1_555 1_555 1_555
C2 C12 O22 119.8(7) 1_555 1_555 1_555
C2 C12 O23 174.5(7) 1_555 1_555 1_555
C2 C12 H14 114.6(17) 1_555 1_555 1_555
C2 C12 H13 53(2) 1_555 1_555 1_555
C2 C12 N19 147.8(10) 1_555 1_555 1_555
C2 C12 C6 29.6(7) 1_555 1_555 1_555
C2 C12 C7 92.2(8) 1_555 1_555 1_555
C1 C12 C2 30.6(4) 1_555 1_555 1_555
C1 C12 C3 31.1(4) 1_555 1_555 1_555
C1 C12 O22 150.3(7) 1_555 1_555 1_555
C1 C12 O23 154.2(7) 1_555 1_555 1_555
C1 C12 H14 84.1(17) 1_555 1_555 1_555
C1 C12 H13 84(2) 1_555 1_555 1_555
C1 C12 N19 178.4(8) 1_555 1_555 1_555
C1 C12 C6 60.2(7) 1_555 1_555 1_555
C1 C12 C7 61.6(7) 1_555 1_555 1_555
C2 H13 C6 36(3) 1_555 1_555 1_555
C12 H13 C2 72(2) 1_555 1_555 1_555
C12 H13 C6 36(3) 1_555 1_555 1_555
H5 H13 C12 97(3) 1_555 1_555 1_555
H5 H13 C2 25(2) 1_555 1_555 1_555
H5 H13 C6 61(4) 1_555 1_555 1_555
O22 H13 H5 157(4) 1_555 1_555 1_555
O22 H13 C12 60.8(19) 1_555 1_555 1_555
O22 H13 C2 133(4) 1_555 1_555 1_555
O22 H13 C6 97(5) 1_555 1_555 1_555
N19 H13 O22 27.8(8) 1_555 1_555 1_555
N19 H13 H5 130(4) 1_555 1_555 1_555
N19 H13 C12 33.1(11) 1_555 1_555 1_555
N19 H13 C2 105(3) 1_555 1_555 1_555
N19 H13 C6 69(4) 1_555 1_555 1_555
H15 H13 N19 148(3) 2_556 1_555 1_555
H15 H13 O22 124(3) 2_556 1_555 1_555
H15 H13 H5 78(3) 2_556 1_555 1_555
H15 H13 C12 162(3) 2_556 1_555 1_555
H15 H13 C2 101(3) 2_556 1_555 1_555
H15 H13 C6 135(6) 2_556 1_555 1_555
O9 H13 H15 20.7(13) 2_556 1_555 2_556
O9 H13 N19 128(3) 2_556 1_555 1_555
O9 H13 O22 104(3) 2_556 1_555 1_555
O9 H13 H5 98(3) 2_556 1_555 1_555
O9 H13 C12 154(2) 2_556 1_555 1_555
O9 H13 C2 121(3) 2_556 1_555 1_555
O9 H13 C6 151(5) 2_556 1_555 1_555
O23 H13 O9 74.3(18) 3_575 1_555 2_556
O23 H13 H15 63.1(19) 3_575 1_555 2_556
O23 H13 N19 136(2) 3_575 1_555 1_555
O23 H13 O22 124(2) 3_575 1_555 1_555
O23 H13 H5 67(2) 3_575 1_555 1_555
O23 H13 C12 131(3) 3_575 1_555 1_555
O23 H13 C2 84(2) 3_575 1_555 1_555
O23 H13 C6 110(4) 3_575 1_555 1_555
H14 H13 O23 52.9(16) 3_575 1_555 3_575
H14 H13 O9 93(3) 3_575 1_555 2_556
H14 H13 H15 98(3) 3_575 1_555 2_556
H14 H13 N19 86(2) 3_575 1_555 1_555
H14 H13 O22 72(2) 3_575 1_555 1_555
H14 H13 H5 112(2) 3_575 1_555 1_555
H14 H13 C12 100(3) 3_575 1_555 1_555
H14 H13 C2 116(2) 3_575 1_555 1_555
H14 H13 C6 112(4) 3_575 1_555 1_555
H5 H13 H14 77(2) 2_556 1_555 3_575
H5 H13 O23 100(2) 2_556 1_555 3_575
H5 H13 O9 48.5(17) 2_556 1_555 2_556
H5 H13 H15 69(2) 2_556 1_555 2_556
H5 H13 N19 81(2) 2_556 1_555 1_555
H5 H13 O22 55.3(19) 2_556 1_555 1_555
H5 H13 H5 147(3) 2_556 1_555 1_555
H5 H13 C12 113(3) 2_556 1_555 1_555
H5 H13 C2 165(3) 2_556 1_555 1_555
H5 H13 C6 147(5) 2_556 1_555 1_555
C3 H14 C7 37(2) 1_555 1_555 1_555
C12 H14 C3 71(3) 1_555 1_555 1_555
C12 H14 C7 34(3) 1_555 1_555 1_555
H8 H14 C12 97(3) 1_555 1_555 1_555
H8 H14 C3 26(2) 1_555 1_555 1_555
H8 H14 C7 63(4) 1_555 1_555 1_555
O23 H14 H8 155(4) 1_555 1_555 1_555
O23 H14 C12 58.2(18) 1_555 1_555 1_555
O23 H14 C3 129(4) 1_555 1_555 1_555
O23 H14 C7 92(5) 1_555 1_555 1_555
N19 H14 O23 26.5(8) 1_555 1_555 1_555
N19 H14 H8 129(4) 1_555 1_555 1_555
N19 H14 C12 31.7(11) 1_555 1_555 1_555
N19 H14 C3 103(3) 1_555 1_555 1_555
N19 H14 C7 65(4) 1_555 1_555 1_555
H13 H14 N19 77(2) 3_574 1_555 1_555
H13 H14 O23 62.6(19) 3_574 1_555 1_555
H13 H14 H8 130(3) 3_574 1_555 1_555
H13 H14 C12 99(3) 3_574 1_555 1_555
H13 H14 C3 133(3) 3_574 1_555 1_555
H13 H14 C7 120(4) 3_574 1_555 1_555
O22 H14 H13 47.1(16) 3_574 1_555 3_574
O22 H14 N19 116.7(19) 3_574 1_555 1_555
O22 H14 O23 109.2(18) 3_574 1_555 1_555
O22 H14 H8 85(2) 3_574 1_555 1_555
O22 H14 C12 121(2) 3_574 1_555 1_555
O22 H14 C3 98(2) 3_574 1_555 1_555
O22 H14 C7 114(4) 3_574 1_555 1_555
O22 H15 O9 163(4) 1_545 1_555 1_555
C4 H15 O22 135(4) 1_555 1_555 1_545
C4 H15 O9 34(3) 1_555 1_555 1_555
H11 H15 C4 23.9(17) 1_555 1_555 1_555
H11 H15 O22 118(4) 1_555 1_555 1_545
H11 H15 O9 56(4) 1_555 1_555 1_555
H13 H15 H11 136(3) 2_546 1_555 1_555
H13 H15 C4 119(3) 2_546 1_555 1_555
H13 H15 O22 105(3) 2_546 1_555 1_545
H13 H15 O9 86(5) 2_546 1_555 1_555
N19 H15 H13 127(3) 1_545 1_555 2_546
N19 H15 H11 95(3) 1_545 1_555 1_555
N19 H15 C4 114(3) 1_545 1_555 1_555
N19 H15 O22 22.8(10) 1_545 1_555 1_545
N19 H15 O9 147(6) 1_545 1_555 1_555
N19 H15 N19 93.6(17) 4_576 1_555 1_545
N19 H15 H13 78.8(19) 4_576 1_555 2_546
N19 H15 H11 86(2) 4_576 1_555 1_555
N19 H15 C4 99(2) 4_576 1_555 1_555
N19 H15 O22 96(2) 4_576 1_555 1_545
N19 H15 O9 99(4) 4_576 1_555 1_555
O23 H15 N19 24.5(5) 4_576 1_555 4_576
O23 H15 N19 90.6(15) 4_576 1_555 1_545
O23 H15 H13 61.7(17) 4_576 1_555 2_546
O23 H15 H11 111(2) 4_576 1_555 1_555
O23 H15 C4 122(2) 4_576 1_555 1_555
O23 H15 O22 84.1(18) 4_576 1_555 1_545
O23 H15 O9 113(4) 4_576 1_555 1_555
O23 H15 O23 96.0(16) 1_545 1_555 4_576
O23 H15 N19 88.6(17) 1_545 1_555 4_576
O23 H15 N19 24.7(6) 1_545 1_555 1_545
O23 H15 H13 149(3) 1_545 1_555 2_546
O23 H15 H11 71(3) 1_545 1_555 1_555
O23 H15 C4 91(3) 1_545 1_555 1_555
O23 H15 O22 47.4(15) 1_545 1_555 1_545
O23 H15 O9 125(6) 1_545 1_555 1_555
C10 H15 O23 84(2) 1_555 1_555 1_545
C10 H15 O23 151(2) 1_555 1_555 4_576
C10 H15 N19 127(2) 1_555 1_555 4_576
C10 H15 N19 101(2) 1_555 1_555 1_545
C10 H15 H13 126(2) 1_555 1_555 2_546
C10 H15 H11 41.6(16) 1_555 1_555 1_555
C10 H15 C4 28.7(9) 1_555 1_555 1_555
C10 H15 O22 116(3) 1_555 1_555 1_545
C10 H15 O9 48(3) 1_555 1_555 1_555
C17 H15 C10 29.0(7) 1_555 1_555 1_555
C17 H15 O23 66.8(15) 1_555 1_555 1_545
C17 H15 O23 162(3) 1_555 1_555 4_576
C17 H15 N19 143(3) 1_555 1_555 4_576
C17 H15 N19 75.9(16) 1_555 1_555 1_545
C17 H15 H13 136(2) 1_555 1_555 2_546
C17 H15 H11 60(2) 1_555 1_555 1_555
C17 H15 C4 56.0(16) 1_555 1_555 1_555
C17 H15 O22 88(2) 1_555 1_555 1_545
C17 H15 O9 75(4) 1_555 1_555 1_555
H5 H15 C17 130(2) 2_546 1_555 1_555
H5 H15 C10 151(2) 2_546 1_555 1_555
H5 H15 O23 103(2) 2_546 1_555 1_545
H5 H15 O23 57.3(15) 2_546 1_555 4_576
H5 H15 N19 81.7(17) 2_546 1_555 4_576
H5 H15 N19 80.2(19) 2_546 1_555 1_545
H5 H15 H13 47(2) 2_546 1_555 2_546
H5 H15 H11 167(3) 2_546 1_555 1_555
H5 H15 C4 165(3) 2_546 1_555 1_555
H5 H15 O22 58(2) 2_546 1_555 1_545
H5 H15 O9 132(6) 2_546 1_555 1_555
O22 H15 H5 92.6(17) 4_576 1_555 2_546
O22 H15 C17 122(3) 4_576 1_555 1_555
O22 H15 C10 116(2) 4_576 1_555 1_555
O22 H15 O23 66.2(13) 4_576 1_555 1_545
O22 H15 O23 41.2(7) 4_576 1_555 4_576
O22 H15 N19 23.1(5) 4_576 1_555 4_576
O22 H15 N19 75.4(14) 4_576 1_555 1_545
O22 H15 H13 101(2) 4_576 1_555 2_546
O22 H15 H11 74(2) 4_576 1_555 1_555
O22 H15 C4 94(2) 4_576 1_555 1_555
O22 H15 O22 84.6(18) 4_576 1_555 1_545
O22 H15 O9 107(4) 4_576 1_555 1_555
H8 H15 O22 172(2) 3_565 1_555 4_576
H8 H15 H5 83(2) 3_565 1_555 2_546
H8 H15 C17 57.8(15) 3_565 1_555 1_555
H8 H15 C10 68.7(16) 3_565 1_555 1_555
H8 H15 O23 108(2) 3_565 1_555 1_545
H8 H15 O23 137(3) 3_565 1_555 4_576
H8 H15 N19 159(3) 3_565 1_555 4_576
H8 H15 N19 97.0(18) 3_565 1_555 1_545
H8 H15 H13 81(2) 3_565 1_555 2_546
H8 H15 H11 110(3) 3_565 1_555 1_555
H8 H15 C4 93(2) 3_565 1_555 1_555
H8 H15 O22 87(2) 3_565 1_555 1_545
H8 H15 O9 81(3) 3_565 1_555 1_555
C10 C16 N20 178.3(10) 1_555 1_555 1_555
H18 C16 C10 29.4(19) 1_555 1_555 1_555
H18 C16 N20 152(2) 1_555 1_555 1_555
C17 C16 H18 57.2(18) 1_555 1_555 1_555
C17 C16 C10 37.5(5) 1_555 1_555 1_555
C17 C16 N20 142.5(7) 1_555 1_555 1_555
C4 C16 C17 63.8(4) 1_555 1_555 1_555
C4 C16 H18 51.4(17) 1_555 1_555 1_555
C4 C16 C10 34.1(5) 1_555 1_555 1_555
C4 C16 N20 144.6(7) 1_555 1_555 1_555
C1 C16 C4 31.7(4) 1_555 1_555 1_555
C1 C16 C17 94.2(4) 1_555 1_555 1_555
C1 C16 H18 60.0(17) 1_555 1_555 1_555
C1 C16 C10 59.1(5) 1_555 1_555 1_555
C1 C16 N20 120.2(6) 1_555 1_555 1_555
O9 C16 C1 47.8(3) 1_555 1_555 1_555
O9 C16 C4 27.8(4) 1_555 1_555 1_555
O9 C16 C17 66.5(3) 1_555 1_555 1_555
O9 C16 H18 77.4(17) 1_555 1_555 1_555
O9 C16 C10 53.2(5) 1_555 1_555 1_555
O9 C16 N20 125.2(7) 1_555 1_555 1_555
H8 C16 O9 65.1(9) 3_565 1_555 1_555
H8 C16 C1 111.5(10) 3_565 1_555 1_555
H8 C16 C4 90.0(10) 3_565 1_555 1_555
H8 C16 C17 66.7(13) 3_565 1_555 1_555
H8 C16 H18 121(2) 3_565 1_555 1_555
H8 C16 C10 93.2(13) 3_565 1_555 1_555
H8 C16 N20 85.7(13) 3_565 1_555 1_555
H11 C16 H8 94.9(16) 1_555 1_555 3_565
H11 C16 O9 37.7(14) 1_555 1_555 1_555
H11 C16 C1 37.7(12) 1_555 1_555 1_555
H11 C16 C4 12.0(14) 1_555 1_555 1_555
H11 C16 C17 56.6(11) 1_555 1_555 1_555
H11 C16 H18 40(2) 1_555 1_555 1_555
H11 C16 C10 23.0(13) 1_555 1_555 1_555
H11 C16 N20 155.9(14) 1_555 1_555 1_555
C10 C17 N21 174.0(11) 1_555 1_555 1_555
H18 C17 C10 25(2) 1_555 1_555 1_555
H18 C17 N21 159(2) 1_555 1_555 1_555
C16 C17 H18 51.1(19) 1_555 1_555 1_555
C16 C17 C10 37.7(5) 1_555 1_555 1_555
C16 C17 N21 144.9(8) 1_555 1_555 1_555
C4 C17 C16 59.6(4) 1_555 1_555 1_555
C4 C17 H18 48.7(17) 1_555 1_555 1_555
C4 C17 C10 30.5(5) 1_555 1_555 1_555
C4 C17 N21 143.5(7) 1_555 1_555 1_555
H11 C17 C4 20.7(15) 1_555 1_555 1_555
H11 C17 C16 77.6(13) 1_555 1_555 1_555
H11 C17 H18 50.1(19) 1_555 1_555 1_555
H11 C17 C10 42.5(13) 1_555 1_555 1_555
H11 C17 N21 132.5(13) 1_555 1_555 1_555
O9 C17 H11 41.1(17) 1_555 1_555 1_555
O9 C17 C4 27.8(3) 1_555 1_555 1_555
O9 C17 C16 66.0(3) 1_555 1_555 1_555
O9 C17 H18 75.1(18) 1_555 1_555 1_555
O9 C17 C10 52.7(5) 1_555 1_555 1_555
O9 C17 N21 121.6(7) 1_555 1_555 1_555
H8 C17 O9 65.1(10) 3_565 1_555 1_555
H8 C17 H11 106(2) 3_565 1_555 1_555
H8 C17 C4 88.6(11) 3_565 1_555 1_555
H8 C17 C16 67.3(12) 3_565 1_555 1_555
H8 C17 H18 116(2) 3_565 1_555 1_555
H8 C17 C10 93.9(13) 3_565 1_555 1_555
H8 C17 N21 84.6(14) 3_565 1_555 1_555
H15 C17 H8 64.0(16) 1_555 1_555 3_565
H15 C17 O9 18.6(10) 1_555 1_555 1_555
H15 C17 H11 48(2) 1_555 1_555 1_555
H15 C17 C4 42.5(11) 1_555 1_555 1_555
H15 C17 C16 83.3(11) 1_555 1_555 1_555
H15 C17 H18 91(2) 1_555 1_555 1_555
H15 C17 C10 70.6(11) 1_555 1_555 1_555
H15 C17 N21 103.6(12) 1_555 1_555 1_555
C16 H18 C10 49(3) 1_555 1_555 1_555
C4 H18 C16 78(3) 1_555 1_555 1_555
C4 H18 C10 47(2) 1_555 1_555 1_555
C17 H18 C4 78(2) 1_555 1_555 1_555
C17 H18 C16 72(2) 1_555 1_555 1_555
C17 H18 C10 40(2) 1_555 1_555 1_555
H11 H18 C17 81(3) 1_555 1_555 1_555
H11 H18 C4 27(2) 1_555 1_555 1_555
H11 H18 C16 104(4) 1_555 1_555 1_555
H11 H18 C10 65(3) 1_555 1_555 1_555
N21 H18 H11 129(3) 2_656 1_555 1_555
N21 H18 C17 146(3) 2_656 1_555 1_555
N21 H18 C4 136(3) 2_656 1_555 1_555
N21 H18 C16 109(2) 2_656 1_555 1_555
N21 H18 C10 158(5) 2_656 1_555 1_555
C1 H18 N21 101(2) 1_555 1_555 2_656
C1 H18 H11 49(2) 1_555 1_555 1_555
C1 H18 C17 112(3) 1_555 1_555 1_555
C1 H18 C4 36.5(11) 1_555 1_555 1_555
C1 H18 C16 79(2) 1_555 1_555 1_555
C1 H18 C10 75(3) 1_555 1_555 1_555
N20 H18 C1 108.9(18) 3_564 1_555 1_555
N20 H18 N21 87(2) 3_564 1_555 2_656
N20 H18 H11 71(3) 3_564 1_555 1_555
N20 H18 C17 89(2) 3_564 1_555 1_555
N20 H18 C4 98(2) 3_564 1_555 1_555
N20 H18 C16 161(3) 3_564 1_555 1_555
N20 H18 C10 115(4) 3_564 1_555 1_555
H8 H18 N20 72(2) 1_555 1_555 3_564
H8 H18 C1 48.2(18) 1_555 1_555 1_555
H8 H18 N21 69(2) 1_555 1_555 2_656
H8 H18 H11 60(2) 1_555 1_555 1_555
H8 H18 C17 140(3) 1_555 1_555 1_555
H8 H18 C4 71(2) 1_555 1_555 1_555
H8 H18 C16 123(3) 1_555 1_555 1_555
H8 H18 C10 118(4) 1_555 1_555 1_555
C3 H18 H8 20.0(16) 1_555 1_555 1_555
C3 H18 N20 90.7(17) 1_555 1_555 3_564
C3 H18 C1 30.2(7) 1_555 1_555 1_555
C3 H18 N21 76.1(17) 1_555 1_555 2_656
C3 H18 H11 59(2) 1_555 1_555 1_555
C3 H18 C17 138(3) 1_555 1_555 1_555
C3 H18 C4 60.7(15) 1_555 1_555 1_555
C3 H18 C16 103(3) 1_555 1_555 1_555
C3 H18 C10 104(4) 1_555 1_555 1_555
N20 H18 C3 101(2) 1_555 1_555 1_555
N20 H18 H8 120(3) 1_555 1_555 1_555
N20 H18 N20 168(2) 1_555 1_555 3_564
N20 H18 C1 81(2) 1_555 1_555 1_555
N20 H18 N21 98.3(17) 1_555 1_555 2_656
N20 H18 H11 112(4) 1_555 1_555 1_555
N20 H18 C17 80(2) 1_555 1_555 1_555
N20 H18 C4 85(3) 1_555 1_555 1_555
N20 H18 C16 10.4(7) 1_555 1_555 1_555
N20 H18 C10 60(4) 1_555 1_555 1_555
O9 H18 N20 74.4(18) 1_555 1_555 1_555
O9 H18 C3 75.0(14) 1_555 1_555 1_555
O9 H18 H8 87(2) 1_555 1_555 1_555
O9 H18 N20 106.3(17) 1_555 1_555 3_564
O9 H18 C1 47.6(12) 1_555 1_555 1_555
O9 H18 N21 148(2) 1_555 1_555 2_656
O9 H18 H11 39(2) 1_555 1_555 1_555
O9 H18 C17 64.8(18) 1_555 1_555 1_555
O9 H18 C4 16.1(10) 1_555 1_555 1_555
O9 H18 C16 66(2) 1_555 1_555 1_555
O9 H18 C10 31(2) 1_555 1_555 1_555
N21 H18 O9 71.0(14) 1_555 1_555 1_555
N21 H18 N20 85.9(17) 1_555 1_555 1_555
N21 H18 C3 142(2) 1_555 1_555 1_555
N21 H18 H8 140(2) 1_555 1_555 1_555
N21 H18 N20 82.8(16) 1_555 1_555 3_564
N21 H18 C1 119(2) 1_555 1_555 1_555
N21 H18 N21 140(2) 1_555 1_555 2_656
N21 H18 H11 83(2) 1_555 1_555 1_555
N21 H18 C17 7.6(8) 1_555 1_555 1_555
N21 H18 C4 83(2) 1_555 1_555 1_555
N21 H18 C16 78(2) 1_555 1_555 1_555
N21 H18 C10 48(3) 1_555 1_555 1_555
O22 N19 O23 120.9(8) 1_555 1_555 1_555
C12 N19 O22 118.5(9) 1_555 1_555 1_555
C12 N19 O23 119.6(9) 1_555 1_555 1_555
C6 N19 C12 30.7(7) 1_555 1_555 1_555
C6 N19 O22 87.9(6) 1_555 1_555 1_555
C6 N19 O23 150.0(7) 1_555 1_555 1_555
C7 N19 C6 60.4(5) 1_555 1_555 1_555
C7 N19 C12 29.7(7) 1_555 1_555 1_555
C7 N19 O22 147.9(7) 1_555 1_555 1_555
C7 N19 O23 90.0(6) 1_555 1_555 1_555
H13 N19 C7 82.1(17) 1_555 1_555 1_555
H13 N19 C6 21.7(16) 1_555 1_555 1_555
H13 N19 C12 52.4(17) 1_555 1_555 1_555
H13 N19 O22 66.3(17) 1_555 1_555 1_555
H13 N19 O23 170.8(16) 1_555 1_555 1_555
H14 N19 H13 103(2) 1_555 1_555 1_555
H14 N19 C7 21.0(15) 1_555 1_555 1_555
H14 N19 C6 81.4(15) 1_555 1_555 1_555
H14 N19 C12 50.7(16) 1_555 1_555 1_555
H14 N19 O22 168.1(15) 1_555 1_555 1_555
H14 N19 O23 69.1(16) 1_555 1_555 1_555
H15 N19 H14 150(2) 1_565 1_555 1_555
H15 N19 H13 104(2) 1_565 1_555 1_555
H15 N19 C7 166.3(13) 1_565 1_555 1_555
H15 N19 C6 124.9(16) 1_565 1_555 1_555
H15 N19 C12 153.7(16) 1_565 1_555 1_555
H15 N19 O22 38.0(16) 1_565 1_555 1_555
H15 N19 O23 83.0(16) 1_565 1_555 1_555
H15 N19 H15 86.4(17) 4_576 1_555 1_565
H15 N19 H14 97.0(18) 4_576 1_555 1_555
H15 N19 H13 107.8(18) 4_576 1_555 1_555
H15 N19 C7 103.7(13) 4_576 1_555 1_555
H15 N19 C6 111.0(13) 4_576 1_555 1_555
H15 N19 C12 110.1(12) 4_576 1_555 1_555
H15 N19 O22 91.7(15) 4_576 1_555 1_555
H15 N19 O23 78.4(15) 4_576 1_555 1_555
O9 N19 H15 17.7(11) 4_576 1_555 4_576
O9 N19 H15 101.6(11) 4_576 1_555 1_565
O9 N19 H14 88.1(11) 4_576 1_555 1_555
O9 N19 H13 95.2(11) 4_576 1_555 1_555
O9 N19 C7 90.0(3) 4_576 1_555 1_555
O9 N19 C6 94.6(3) 4_576 1_555 1_555
O9 N19 C12 92.6(5) 4_576 1_555 1_555
O9 N19 O22 98.1(4) 4_576 1_555 1_555
O9 N19 O23 89.3(4) 4_576 1_555 1_555
N21 N19 O9 162.7(4) 1_565 1_555 4_576
N21 N19 H15 146.4(12) 1_565 1_555 4_576
N21 N19 H15 71.2(11) 1_565 1_555 1_565
N21 N19 H14 91.4(11) 1_565 1_555 1_555
N21 N19 H13 101.7(11) 1_565 1_555 1_555
N21 N19 C7 95.6(3) 1_565 1_555 1_555
N21 N19 C6 102.4(3) 1_565 1_555 1_555
N21 N19 C12 100.4(5) 1_565 1_555 1_555
N21 N19 O22 85.8(4) 1_565 1_555 1_555
N21 N19 O23 74.4(4) 1_565 1_555 1_555
C10 N20 C16 0.9(6) 1_555 1_555 1_555
H18 N20 C10 126.4(13) 3_565 1_555 1_555
H18 N20 C16 126.9(14) 3_565 1_555 1_555
H11 N20 H18 45.7(17) 3_565 1_555 3_565
H11 N20 C10 105.1(12) 3_565 1_555 1_555
H11 N20 C16 106.0(13) 3_565 1_555 1_555
H18 N20 H11 122.2(16) 1_555 1_555 3_565
H18 N20 H18 142.3(4) 1_555 1_555 3_565
H18 N20 C10 18.3(13) 1_555 1_555 1_555
H18 N20 C16 17.6(13) 1_555 1_555 1_555
H8 N20 H18 89.8(17) 3_565 1_555 1_555
H8 N20 H11 48.7(18) 3_565 1_555 3_565
H8 N20 H18 54.9(16) 3_565 1_555 3_565
H8 N20 C10 72.2(12) 3_565 1_555 1_555
H8 N20 C16 72.8(13) 3_565 1_555 1_555
C10 N20 H8 62.3(13) 3_565 1_555 3_565
C10 N20 H18 152.0(12) 3_565 1_555 1_555
C10 N20 H11 36.8(10) 3_565 1_555 3_565
C10 N20 H18 16.0(15) 3_565 1_555 3_565
C10 N20 C10 133.9(3) 3_565 1_555 1_555
C10 N20 C16 134.6(7) 3_565 1_555 1_555
H18 N21 C17 138.8(18) 2_646 1_555 1_555
C10 N21 H18 141.0(17) 1_555 1_555 2_646
C10 N21 C17 3.4(6) 1_555 1_555 1_555
H8 N21 C10 105.5(12) 2_646 1_555 1_555
H8 N21 H18 59.0(17) 2_646 1_555 2_646
H8 N21 C17 102.1(13) 2_646 1_555 1_555
O23 N21 H8 156.5(14) 1_545 1_555 2_646
O23 N21 C10 84.7(3) 1_545 1_555 1_555
O23 N21 H18 99.6(12) 1_545 1_555 2_646
O23 N21 C17 87.7(5) 1_545 1_555 1_555
H8 N21 O23 105.0(9) 3_565 1_555 1_545
H8 N21 H8 98.3(17) 3_565 1_555 2_646
H8 N21 C10 73.0(12) 3_565 1_555 1_555
H8 N21 H18 140.1(19) 3_565 1_555 2_646
H8 N21 C17 73.8(13) 3_565 1_555 1_555
N19 N21 H8 90.4(10) 1_545 1_555 3_565
N19 N21 O23 22.2(2) 1_545 1_555 1_545
N19 N21 H8 158.1(12) 1_545 1_555 2_646
N19 N21 C10 96.3(3) 1_545 1_555 1_555
N19 N21 H18 101.9(13) 1_545 1_555 2_646
N19 N21 C17 99.6(5) 1_545 1_555 1_555
H18 N21 N19 103.3(9) 1_555 1_555 1_545
H18 N21 H8 87.2(18) 1_555 1_555 3_565
H18 N21 O23 87.2(9) 1_555 1_555 1_545
H18 N21 H8 97.2(15) 1_555 1_555 2_646
H18 N21 C10 15.7(14) 1_555 1_555 1_555
H18 N21 H18 125.3(8) 1_555 1_555 2_646
H18 N21 C17 13.8(15) 1_555 1_555 1_555
H15 O22 N19 119(2) 1_565 1_555 1_555
O23 O22 H15 90(2) 1_555 1_555 1_565
O23 O22 N19 29.3(5) 1_555 1_555 1_555
C12 O22 O23 62.4(4) 1_555 1_555 1_555
C12 O22 H15 150(2) 1_555 1_555 1_565
C12 O22 N19 33.4(6) 1_555 1_555 1_555
H13 O22 C12 52.6(18) 1_555 1_555 1_555
H13 O22 O23 115.0(18) 1_555 1_555 1_555
H13 O22 H15 153(3) 1_555 1_555 1_565
H13 O22 N19 85.8(18) 1_555 1_555 1_555
H5 O22 H13 77(2) 2_556 1_555 1_555
H5 O22 C12 126.4(15) 2_556 1_555 1_555
H5 O22 O23 157.7(11) 2_556 1_555 1_555
H5 O22 H15 83(3) 2_556 1_555 1_565
H5 O22 N19 151.3(13) 2_556 1_555 1_555
C6 O22 H5 97.1(15) 1_555 1_555 2_556
C6 O22 H13 20.9(18) 1_555 1_555 1_555
C6 O22 C12 31.7(4) 1_555 1_555 1_555
C6 O22 O23 94.0(4) 1_555 1_555 1_555
C6 O22 H15 167.8(17) 1_555 1_555 1_565
C6 O22 N19 65.0(6) 1_555 1_555 1_555
O9 O22 C6 163.0(3) 1_565 1_555 1_555
O9 O22 H5 87.0(14) 1_565 1_555 2_556
O9 O22 H13 152.2(15) 1_565 1_555 1_555
O9 O22 C12 146.4(4) 1_565 1_555 1_555
O9 O22 O23 88.0(3) 1_565 1_555 1_555
O9 O22 H15 5.7(15) 1_565 1_555 1_565
O9 O22 N19 116.9(6) 1_565 1_555 1_555
H14 O22 O9 94.3(11) 3_575 1_555 1_565
H14 O22 C6 70.2(11) 3_575 1_555 1_555
H14 O22 H5 80.7(17) 3_575 1_555 2_556
H14 O22 H13 61.0(16) 3_575 1_555 1_555
H14 O22 C12 88.8(12) 3_575 1_555 1_555
H14 O22 O23 121.3(14) 3_575 1_555 1_555
H14 O22 H15 98(2) 3_575 1_555 1_565
H14 O22 N19 111.0(14) 3_575 1_555 1_555
H15 O22 H14 166.1(15) 4_576 1_555 3_575
H15 O22 O9 99.3(10) 4_576 1_555 1_565
H15 O22 C6 96.7(10) 4_576 1_555 1_555
H15 O22 H5 96.9(17) 4_576 1_555 2_556
H15 O22 H13 105.1(16) 4_576 1_555 1_555
H15 O22 C12 81.6(11) 4_576 1_555 1_555
H15 O22 O23 62.5(14) 4_576 1_555 1_555
H15 O22 H15 95.4(18) 4_576 1_555 1_565
H15 O22 N19 65.2(13) 4_576 1_555 1_555
O22 O23 N19 29.7(5) 1_555 1_555 1_555
C12 O23 O22 62.4(4) 1_555 1_555 1_555
C12 O23 N19 33.0(6) 1_555 1_555 1_555
H14 O23 C12 51.6(18) 1_555 1_555 1_555
H14 O23 O22 114.0(18) 1_555 1_555 1_555
H14 O23 N19 84.5(18) 1_555 1_555 1_555
C7 O23 H14 20.7(18) 1_555 1_555 1_555
C7 O23 C12 30.9(4) 1_555 1_555 1_555
C7 O23 O22 93.3(4) 1_555 1_555 1_555
C7 O23 N19 63.8(6) 1_555 1_555 1_555
H13 O23 C7 76.9(14) 3_574 1_555 1_555
H13 O23 H14 64.6(19) 3_574 1_555 1_555
H13 O23 C12 96.0(15) 3_574 1_555 1_555
H13 O23 O22 128.2(15) 3_574 1_555 1_555
H13 O23 N19 112.9(15) 3_574 1_555 1_555
H15 O23 H13 55(2) 4_576 1_555 3_574
H15 O23 C7 96.5(11) 4_576 1_555 1_555
H15 O23 H14 100.6(17) 4_576 1_555 1_555
H15 O23 C12 88.0(12) 4_576 1_555 1_555
H15 O23 O22 76.3(15) 4_576 1_555 1_555
H15 O23 N19 77.0(14) 4_576 1_555 1_555
H5 O23 H15 66.0(18) 3_574 1_555 4_576
H5 O23 H13 48.1(19) 3_574 1_555 3_574
H5 O23 C7 123.2(14) 3_574 1_555 1_555
H5 O23 H14 106(2) 3_574 1_555 1_555
H5 O23 C12 143.2(12) 3_574 1_555 1_555
H5 O23 O22 128.9(14) 3_574 1_555 1_555
H5 O23 N19 142.7(13) 3_574 1_555 1_555
H15 O23 H5 98.4(18) 1_565 1_555 3_574
H15 O23 H15 84.0(16) 1_565 1_555 4_576
H15 O23 H13 133.6(17) 1_565 1_555 3_574
H15 O23 C7 134.7(13) 1_565 1_555 1_555
H15 O23 H14 155(2) 1_565 1_555 1_555
H15 O23 C12 104.4(13) 1_565 1_555 1_555
H15 O23 O22 42.6(13) 1_565 1_555 1_555
H15 O23 N19 72.3(14) 1_565 1_555 1_555
H11 O23 H15 47(2) 1_565 1_555 1_565
H11 O23 H5 66.0(17) 1_565 1_555 3_574
H11 O23 H15 100.3(15) 1_565 1_555 4_576
H11 O23 H13 114.1(18) 1_565 1_555 3_574
H11 O23 C7 163.2(11) 1_565 1_555 1_555
H11 O23 H14 152(2) 1_565 1_555 1_555
H11 O23 C12 148.1(13) 1_565 1_555 1_555
H11 O23 O22 89.4(15) 1_565 1_555 1_555
H11 O23 N19 118.8(15) 1_565 1_555 1_555
N21 O23 H11 72.1(9) 1_565 1_555 1_565
N21 O23 H15 71.2(10) 1_565 1_555 1_565
N21 O23 H5 128.8(12) 1_565 1_555 3_574
N21 O23 H15 152.2(15) 1_565 1_555 4_576
N21 O23 H13 152.5(14) 1_565 1_555 3_574
N21 O23 C7 92.3(3) 1_565 1_555 1_555
N21 O23 H14 96.9(12) 1_565 1_555 1_555
N21 O23 C12 86.3(3) 1_565 1_555 1_555
N21 O23 O22 76.9(3) 1_565 1_555 1_555
N21 O23 N19 83.4(4) 1_565 1_555 1_555

loop_
_geom_bond_atom_site_label_1
_geom_bond_atom_site_label_2
_geom_bond_distance
_geom_bond_site_symmetry_1
_geom_bond_site_symmetry_2
C1 C2 1.396(17) 1_555 1_555
C1 C3 1.420(18) 1_555 1_555
C1 C4 1.516(16) 1_555 1_555
C1 O9 2.341(12) 1_555 1_555
C1 C6 2.381(17) 1_555 1_555
C2 H5 0.97(7) 1_555 1_555
C2 C6 1.382(18) 1_555 1_555
C2 C1 1.396(17) 1_555 1_555
C2 O9 2.696(13) 1_555 1_555
C3 H8 0.97(7) 1_555 1_555
C3 C7 1.378(17) 1_555 1_555
C3 C1 1.420(18) 1_555 1_555
C4 H11 0.96(7) 1_555 1_555
C4 O9 1.362(16) 1_555 1_555
C4 C10 1.456(13) 1_555 1_555
C4 C1 1.516(16) 1_555 1_555
H5 C2 0.97(7) 1_555 1_555
H5 H13 2.31(10) 1_555 1_555
H5 H15 3.10(10) 1_555 2_556
H5 H13 3.16(10) 1_555 2_546
C6 H13 0.96(8) 1_555 1_555
C6 C2 1.382(18) 1_555 1_555
C6 C12 1.406(19) 1_555 1_555
C6 N19 2.429(16) 1_555 1_555
C6 O22 2.679(14) 1_555 1_555
C7 H14 0.96(8) 1_555 1_555
C7 C3 1.378(17) 1_555 1_555
C7 C12 1.401(19) 1_555 1_555
C7 N19 2.448(15) 1_555 1_555
C7 O23 2.728(13) 1_555 1_555
H8 C3 0.97(7) 1_555 1_555
H8 H14 2.21(8) 1_555 1_555
H8 H11 2.47(9) 1_555 1_555
H8 H18 2.70(8) 1_555 1_555
H8 H15 3.18(8) 1_555 3_564
O9 H15 0.96(5) 1_555 1_555
O9 C4 1.362(16) 1_555 1_555
O9 C10 2.338(13) 1_555 1_555
O9 C1 2.341(12) 1_555 1_555
O9 C2 2.696(13) 1_555 1_555
O9 O22 2.872(8) 1_555 1_545
O9 C16 2.902(9) 1_555 1_555
O9 C17 2.915(12) 1_555 1_555
O9 N19 3.127(8) 1_555 4_576
C10 H18 0.96(7) 1_555 1_555
C10 C4 1.456(13) 1_555 1_555
C10 C17 1.477(13) 1_555 1_555
C10 C16 1.482(14) 1_555 1_555
C10 O9 2.338(13) 1_555 1_555
C10 N21 2.619(12) 1_555 1_555
C10 N20 2.634(13) 1_555 1_555
C10 N20 3.169(15) 1_555 3_564
H11 C4 0.96(7) 1_555 1_555
H11 H18 2.12(7) 1_555 1_555
H11 H15 2.36(11) 1_555 1_555
H11 H8 2.47(9) 1_555 1_555
C12 C7 1.401(19) 1_555 1_555
C12 C6 1.406(19) 1_555 1_555
C12 N19 1.425(14) 1_555 1_555
C12 O23 2.274(13) 1_555 1_555
C12 O22 2.275(13) 1_555 1_555
H13 C6 0.96(8) 1_555 1_555
H13 H5 2.31(10) 1_555 1_555
H13 H15 2.61(11) 1_555 2_556
H13 H14 2.85(8) 1_555 3_575
H13 H5 3.16(10) 1_555 2_556
H14 C7 0.96(8) 1_555 1_555
H14 H8 2.21(8) 1_555 1_555
H14 H13 2.85(8) 1_555 3_574
H15 O9 0.96(5) 1_555 1_555
H15 H11 2.36(11) 1_555 1_555
H15 H13 2.61(11) 1_555 2_546
H15 H5 3.10(10) 1_555 2_546
H15 H8 3.18(8) 1_555 3_565
C16 N20 1.153(11) 1_555 1_555
C16 C10 1.482(14) 1_555 1_555
C16 O9 2.902(9) 1_555 1_555
C17 N21 1.146(11) 1_555 1_555
C17 C10 1.477(13) 1_555 1_555
C17 O9 2.915(12) 1_555 1_555
H18 C10 0.96(7) 1_555 1_555
H18 H11 2.12(7) 1_555 1_555
H18 H8 2.70(8) 1_555 1_555
N19 O23 1.203(11) 1_555 1_555
N19 O22 1.219(11) 1_555 1_555
N19 C12 1.425(14) 1_555 1_555
N19 C6 2.429(16) 1_555 1_555
N19 C7 2.448(15) 1_555 1_555
N19 O9 3.127(8) 1_555 4_576
N19 N21 3.166(9) 1_555 1_565
N20 C16 1.153(11) 1_555 1_555
N20 C10 2.634(13) 1_555 1_555
N20 C10 3.169(15) 1_555 3_565
N21 C17 1.146(11) 1_555 1_555
N21 C10 2.619(12) 1_555 1_555
N21 O23 3.070(7) 1_555 1_545
N21 N19 3.166(9) 1_555 1_545
O22 N19 1.219(11) 1_555 1_555
O22 O23 2.108(10) 1_555 1_555
O22 C12 2.275(13) 1_555 1_555
O22 C6 2.679(14) 1_555 1_555
O22 O9 2.872(8) 1_555 1_565
O23 N19 1.203(11) 1_555 1_555
O23 O22 2.108(10) 1_555 1_555
O23 C12 2.274(13) 1_555 1_555
O23 C7 2.728(13) 1_555 1_555
O23 N21 3.070(7) 1_555 1_565
